data_4112099
loop_
_publ_author_name
'Fr\'ed\'eric Li\'eby-Muller'
'Thierry Constantieux'
'Jean Rodriguez'

_publ_section_title
;
 Multicomponent Domino Reaction from \b-Ketoamides: Highly Efficient
 Access to Original Polyfunctionalized 2,6-Diazabicyclo[2.2.2]octane Cores
;
_journal_name_full 'Journal of the American Chemical Society'
_journal_page_first 17176
_journal_page_last 17177
_journal_paper_doi 10.1021/ja055885z
_journal_volume 127
_journal_year 2005
_chemical_formula_sum 'C19 H18 N2 O2'
_chemical_formula_weight 306.35
_chemical_name_systematic
; 
 ? 
;
_space_group_IT_number 33
_symmetry_cell_setting orthorhombic
_symmetry_space_group_name_Hall 'P 2c -2n'
_symmetry_space_group_name_H-M 'P n a 21'
_atom_sites_solution_hydrogens geom
_atom_sites_solution_primary direct
_atom_sites_solution_secondary difmap
_audit_creation_method SHELXL-97
_cell_angle_alpha 90.00
_cell_angle_beta 90.00
_cell_angle_gamma 90.00
_cell_formula_units_Z 8
_cell_length_a 27.2310(2)
_cell_length_b 6.8270(3)
_cell_length_c 16.9700(6)
_cell_measurement_reflns_used 3653
_cell_measurement_temperature 293(2)
_cell_measurement_theta_max 27.51
_cell_measurement_theta_min 0.75
_cell_volume 3154.83(18)
_computing_cell_refinement 'Denzo and Scalepack (Otwinowski & Minor, 1997)'
_computing_data_collection 'KappaCCD (Bruker-Nonius, 1998)'
_computing_data_reduction 'Denzo and Scalepack (Otwinowski & Minor, 1997)'
_computing_structure_refinement 'SHELXL-97 (Sheldrick, 1997)'
_computing_structure_solution 'SIR92 (Altomare et al., 1994)'
_diffrn_ambient_temperature 293(2)
_diffrn_measured_fraction_theta_full 0.866
_diffrn_measured_fraction_theta_max 0.866
_diffrn_measurement_device_type KappaCCD
_diffrn_measurement_method 'Phi scan'
_diffrn_radiation_monochromator graphite
_diffrn_radiation_source 'fine-focus sealed tube'
_diffrn_radiation_type MoK\a
_diffrn_radiation_wavelength 0.71073
_diffrn_reflns_av_R_equivalents 0.066
_diffrn_reflns_av_sigmaI/netI 0.0271
_diffrn_reflns_limit_h_max 35
_diffrn_reflns_limit_h_min 0
_diffrn_reflns_limit_k_max 6
_diffrn_reflns_limit_k_min 0
_diffrn_reflns_limit_l_max 21
_diffrn_reflns_limit_l_min 0
_diffrn_reflns_number 3252
_diffrn_reflns_theta_full 27.51
_diffrn_reflns_theta_max 27.51
_diffrn_reflns_theta_min 1.50
_exptl_absorpt_coefficient_mu 0.085
_exptl_absorpt_correction_type none
_exptl_crystal_colour colorless
_exptl_crystal_density_diffrn 1.290
_exptl_crystal_description prism
_exptl_crystal_F_000 1296
_exptl_crystal_size_max .3
_exptl_crystal_size_mid .3
_exptl_crystal_size_min .3
_refine_diff_density_max 0.334
_refine_diff_density_min -0.168
_refine_diff_density_rms 0.038
_refine_ls_abs_structure_details 'Flack H D (1983), Acta Cryst. A39, 876-881'
_refine_ls_abs_structure_Flack -0.8(16)
_refine_ls_extinction_method none
_refine_ls_goodness_of_fit_ref 1.011
_refine_ls_hydrogen_treatment mixed
_refine_ls_matrix_type full
_refine_ls_number_parameters 415
_refine_ls_number_reflns 3252
_refine_ls_number_restraints 1
_refine_ls_restrained_S_all 1.011
_refine_ls_R_factor_all 0.0599
_refine_ls_R_factor_gt 0.0482
_refine_ls_shift/su_max 0.005
_refine_ls_shift/su_mean 0.001
_refine_ls_structure_factor_coef Fsqd
_refine_ls_weighting_details 'calc w=1/[\s^2^(Fo^2^)+(0.1084P)^2^+0.4845P] where P=(Fo^2^+2Fc^2^)/3'
_refine_ls_weighting_scheme calc
_refine_ls_wR_factor_gt 0.1398
_refine_ls_wR_factor_ref 0.1539
_reflns_number_gt 2748
_reflns_number_total 3252
_reflns_threshold_expression >2sigma(I)
_cod_data_source_file ja055885zsi20050826_110614.cif
_cod_data_source_block shelxl
_cod_database_code 4112099

loop_
_symmetry_equiv_pos_as_xyz
'x, y, z'
'-x, -y, z+1/2'
'-x+1/2, y+1/2, z+1/2'
'x+1/2, -y+1/2, z'

loop_
_atom_site_label
_atom_site_type_symbol
_atom_site_fract_x
_atom_site_fract_y
_atom_site_fract_z
_atom_site_U_iso_or_equiv
_atom_site_adp_type
_atom_site_occupancy
_atom_site_symmetry_multiplicity
_atom_site_calc_flag
_atom_site_refinement_flags
O1 O 0.29583(9) 1.0080(3) 0.12046(15) 0.0513(6) Uani 1 1 d .
O2 O 0.22178(8) 0.8474(4) -0.02514(15) 0.0589(7) Uani 1 1 d .
O3 O 0.45493(9) 0.0539(4) 0.31678(16) 0.0583(6) Uani 1 1 d .
O4 O 0.53122(9) 0.2278(4) 0.45708(15) 0.0630(7) Uani 1 1 d .
N1 N 0.33105(9) 0.6921(4) 0.12033(15) 0.0441(6) Uani 1 1 d .
N2 N 0.25829(9) 0.6050(4) 0.04633(16) 0.0443(6) Uani 1 1 d .
N3 N 0.42135(10) 0.3727(4) 0.31219(16) 0.0487(7) Uani 1 1 d .
N4 N 0.49415(9) 0.4665(4) 0.38369(16) 0.0467(6) Uani 1 1 d .
C1 C 0.30766(11) 0.5387(5) 0.0733(2) 0.0458(7) Uani 1 1 d .
H1 H 0.3044 0.4205 0.1035 0.055 Uiso 1 1 d R
C2 C 0.33959(12) 0.5056(6) 0.0005(2) 0.0570(9) Uani 1 1 d .
H2A H 0.3724 0.4713 0.0162 0.068 Uiso 1 1 d R
H2B H 0.3259 0.4015 -0.0305 0.068 Uiso 1 1 d R
C3 C 0.34080(13) 0.6948(6) -0.0479(2) 0.0557(9) Uani 1 1 d .
H3A H 0.3741 0.7389 -0.0535 0.067 Uiso 1 1 d R
H3B H 0.3270 0.6710 -0.0991 0.067 Uiso 1 1 d R
C4 C 0.31012(11) 0.8488(5) -0.00512(19) 0.0468(7) Uani 1 1 d .
H4 H 0.3112 0.9700 -0.0337 0.056 Uiso 1 1 d R
C5 C 0.33052(11) 0.8795(5) 0.0783(2) 0.0456(7) Uani 1 1 d .
C6 C 0.28675(11) 0.9155(6) 0.19144(19) 0.0494(8) Uani 1 1 d .
C7 C 0.26029(13) 0.9935(7) 0.2534(3) 0.0670(11) Uani 1 1 d .
H7 H 0.2462 1.1216 0.2477 0.080 Uiso 1 1 d R
C8 C 0.25601(16) 0.8748(8) 0.3196(3) 0.0766(13) Uani 1 1 d .
H8 H 0.2394 0.9204 0.3659 0.092 Uiso 1 1 d R
C9 C 0.27604(17) 0.6915(9) 0.3228(3) 0.0796(14) Uani 1 1 d .
H9 H 0.2712 0.6122 0.3689 0.095 Uiso 1 1 d R
C10 C 0.30247(14) 0.6159(7) 0.2588(2) 0.0655(10) Uani 1 1 d .
H10 H 0.3169 0.4878 0.2617 0.079 Uiso 1 1 d R
C11 C 0.30692(11) 0.7326(5) 0.19342(18) 0.0468(7) Uani 1 1 d .
C12 C 0.25811(11) 0.7709(5) 0.00367(18) 0.0443(7) Uani 1 1 d .
C13 C 0.21481(11) 0.5017(5) 0.06977(18) 0.0419(7) Uani 1 1 d .
C14 C 0.21026(12) 0.3042(6) 0.0541(2) 0.0526(9) Uani 1 1 d .
H14 H 0.2359 0.2377 0.0261 0.063 Uiso 1 1 d R
C15 C 0.16884(14) 0.2063(7) 0.0783(3) 0.0654(10) Uani 1 1 d .
H15 H 0.1666 0.0673 0.0704 0.078 Uiso 1 1 d R
C16 C 0.13097(14) 0.3053(6) 0.1146(3) 0.0647(10) Uani 1 1 d .
H16 H 0.1016 0.2389 0.1309 0.078 Uiso 1 1 d R
C17 C 0.13494(15) 0.5005(8) 0.1286(3) 0.0732(12) Uani 1 1 d .
H17 H 0.1084 0.5721 0.1523 0.088 Uiso 1 1 d R
C18 C 0.17723(13) 0.6025(6) 0.1074(2) 0.0575(9) Uani 1 1 d .
H18 H 0.1815 0.7392 0.1189 0.069 Uiso 1 1 d R
C19 C 0.38029(13) 0.9777(6) 0.0808(2) 0.0598(9) Uani 1 1 d .
H19A H 0.3792 1.0972 0.0510 0.090 Uiso 1 1 calc R
H19B H 0.4045 0.8918 0.0584 0.090 Uiso 1 1 calc R
H19C H 0.3888 1.0063 0.1344 0.090 Uiso 1 1 calc R
C20 C 0.44487(11) 0.5312(5) 0.3571(2) 0.0490(8) Uani 1 1 d .
H20 H 0.4483 0.6469 0.3253 0.059 Uiso 1 1 d R
C21 C 0.41333(14) 0.5724(6) 0.4288(2) 0.0617(9) Uani 1 1 d .
H21A H 0.4265 0.6808 0.4581 0.074 Uiso 1 1 d R
H21B H 0.3806 0.6032 0.4119 0.074 Uiso 1 1 d R
C22 C 0.41246(13) 0.3857(6) 0.4804(2) 0.0605(9) Uani 1 1 d .
H22A H 0.4267 0.4156 0.5307 0.073 Uiso 1 1 d R
H22B H 0.3791 0.3435 0.4875 0.073 Uiso 1 1 d R
C23 C 0.44284(12) 0.2263(6) 0.4395(2) 0.0506(8) Uani 1 1 d .
H23 H 0.4423 0.1060 0.4688 0.061 Uiso 1 1 d R
C24 C 0.42109(11) 0.1881(5) 0.3574(2) 0.0479(8) Uani 1 1 d .
C25 C 0.46485(12) 0.1390(6) 0.2450(2) 0.0575(9) Uani 1 1 d .
C26 C 0.49112(14) 0.0555(8) 0.1844(3) 0.0759(13) Uani 1 1 d .
H26 H 0.5049 -0.0731 0.1900 0.091 Uiso 1 1 d R
C27 C 0.49623(17) 0.1668(11) 0.1166(3) 0.0895(17) Uani 1 1 d .
H27 H 0.5136 0.1127 0.0725 0.107 Uiso 1 1 d R
C28 C 0.4766(2) 0.3473(11) 0.1099(3) 0.0930(17) Uani 1 1 d .
H28 H 0.4819 0.4194 0.0621 0.112 Uiso 1 1 d R
C29 C 0.45015(15) 0.4339(8) 0.1723(2) 0.0714(12) Uani 1 1 d .
H29 H 0.4362 0.5616 0.1642 0.086 Uiso 1 1 d R
C30 C 0.44513(12) 0.3241(6) 0.2398(2) 0.0545(9) Uani 1 1 d .
C31 C 0.49458(11) 0.3031(5) 0.4285(2) 0.0478(8) Uani 1 1 d .
C32 C 0.53800(11) 0.5661(5) 0.35868(19) 0.0471(8) Uani 1 1 d .
C33 C 0.57158(14) 0.4686(7) 0.3106(2) 0.0645(10) Uani 1 1 d .
H33 H 0.5648 0.3366 0.2944 0.077 Uiso 1 1 d R
C34 C 0.61364(15) 0.5638(8) 0.2874(3) 0.0744(12) Uani 1 1 d .
H34 H 0.6372 0.4984 0.2546 0.089 Uiso 1 1 d R
C35 C 0.62228(15) 0.7548(8) 0.3106(3) 0.0738(12) Uani 1 1 d .
H35 H 0.6514 0.8226 0.2940 0.089 Uiso 1 1 d R
C36 C 0.58908(16) 0.8517(7) 0.3579(3) 0.0728(12) Uani 1 1 d .
H36 H 0.5965 0.9830 0.3743 0.087 Uiso 1 1 d R
C37 C 0.54660(13) 0.7532(6) 0.3825(2) 0.0574(9) Uani 1 1 d .
H37 H 0.5230 0.8199 0.4148 0.069 Uiso 1 1 d R
C38 C 0.37085(14) 0.0925(6) 0.3580(3) 0.0675(10) Uani 1 1 d .
H38A H 0.3637 0.0420 0.3064 0.101 Uiso 1 1 calc R
H38B H 0.3465 0.1877 0.3723 0.101 Uiso 1 1 calc R
H38C H 0.3706 -0.0128 0.3954 0.101 Uiso 1 1 calc R

loop_
_atom_site_aniso_label
_atom_site_aniso_U_11
_atom_site_aniso_U_22
_atom_site_aniso_U_33
_atom_site_aniso_U_23
_atom_site_aniso_U_13
_atom_site_aniso_U_12
O1 0.0557(13) 0.0459(15) 0.0521(12) -0.0004(11) 0.0024(10) 0.0059(10)
O2 0.0480(12) 0.0677(18) 0.0609(15) 0.0134(13) -0.0103(11) 0.0038(11)
O3 0.0573(13) 0.0552(16) 0.0623(15) -0.0060(12) -0.0007(11) 0.0091(11)
O4 0.0518(13) 0.0742(18) 0.0631(16) 0.0124(13) -0.0115(11) 0.0069(12)
N1 0.0408(12) 0.0463(18) 0.0453(13) 0.0019(12) -0.0009(10) 0.0011(10)
N2 0.0376(11) 0.0433(17) 0.0520(14) 0.0042(13) -0.0035(10) -0.0003(10)
N3 0.0421(12) 0.0544(19) 0.0496(15) 0.0027(13) -0.0044(11) 0.0004(11)
N4 0.0415(12) 0.0486(18) 0.0501(15) 0.0023(12) -0.0028(10) 0.0009(11)
C1 0.0407(14) 0.0425(19) 0.0544(17) 0.0020(15) -0.0055(12) 0.0029(12)
C2 0.0479(16) 0.061(3) 0.062(2) -0.0119(17) 0.0005(15) 0.0082(15)
C3 0.0531(17) 0.065(3) 0.0491(17) -0.0042(17) 0.0059(13) -0.0040(16)
C4 0.0450(15) 0.049(2) 0.0464(16) 0.0053(14) 0.0012(13) -0.0041(13)
C5 0.0428(14) 0.046(2) 0.0484(15) 0.0003(14) 0.0023(12) -0.0004(13)
C6 0.0376(14) 0.067(2) 0.0438(16) -0.0019(15) -0.0019(12) -0.0001(14)
C7 0.0508(18) 0.086(3) 0.064(2) -0.017(2) 0.0069(17) 0.0029(18)
C8 0.067(2) 0.111(4) 0.052(2) -0.007(2) 0.0141(18) -0.006(2)
C9 0.070(2) 0.122(5) 0.047(2) 0.014(2) 0.0037(19) -0.010(3)
C10 0.064(2) 0.081(3) 0.052(2) 0.0122(19) -0.0040(17) 0.0034(19)
C11 0.0385(14) 0.061(2) 0.0406(15) 0.0017(15) -0.0030(12) -0.0019(13)
C12 0.0477(16) 0.047(2) 0.0385(14) 0.0016(13) -0.0033(12) 0.0001(13)
C13 0.0418(14) 0.042(2) 0.0419(14) 0.0007(13) -0.0041(11) -0.0012(12)
C14 0.0470(16) 0.045(2) 0.066(2) -0.0012(17) -0.0043(14) 0.0010(14)
C15 0.059(2) 0.050(2) 0.087(3) 0.004(2) -0.0114(19) -0.0069(17)
C16 0.054(2) 0.067(3) 0.073(2) 0.008(2) -0.0029(18) -0.0144(17)
C17 0.051(2) 0.104(4) 0.064(2) -0.010(2) 0.0115(17) -0.005(2)
C18 0.0561(19) 0.054(2) 0.063(2) -0.0099(18) 0.0083(15) -0.0046(15)
C19 0.0483(17) 0.067(3) 0.065(2) 0.0000(18) -0.0008(16) -0.0141(16)
C20 0.0456(15) 0.048(2) 0.0531(17) 0.0063(15) -0.0015(13) 0.0069(13)
C21 0.0564(19) 0.063(3) 0.066(2) -0.0076(19) 0.0060(16) 0.0110(16)
C22 0.0559(18) 0.073(3) 0.0522(18) -0.0029(18) 0.0081(15) -0.0001(17)
C23 0.0491(16) 0.054(2) 0.0490(17) 0.0104(15) 0.0010(13) 0.0017(14)
C24 0.0446(15) 0.045(2) 0.0536(17) 0.0023(15) -0.0014(13) 0.0028(13)
C25 0.0420(15) 0.072(3) 0.059(2) -0.0122(19) -0.0046(14) -0.0019(15)
C26 0.051(2) 0.097(4) 0.079(3) -0.033(3) 0.0032(18) 0.000(2)
C27 0.060(2) 0.143(5) 0.066(3) -0.032(3) 0.010(2) -0.018(3)
C28 0.080(3) 0.148(6) 0.051(2) -0.001(3) 0.007(2) -0.028(4)
C29 0.065(2) 0.094(4) 0.055(2) 0.010(2) -0.0094(18) -0.013(2)
C30 0.0404(15) 0.076(3) 0.0472(18) -0.0022(17) -0.0056(13) -0.0057(16)
C31 0.0471(16) 0.049(2) 0.0468(17) 0.0011(15) -0.0022(13) 0.0053(13)
C32 0.0435(14) 0.055(2) 0.0425(15) -0.0010(15) -0.0029(12) -0.0016(13)
C33 0.058(2) 0.071(3) 0.064(2) -0.010(2) 0.0075(17) 0.0019(18)
C34 0.061(2) 0.102(4) 0.060(2) 0.005(2) 0.0131(18) -0.002(2)
C35 0.055(2) 0.097(3) 0.069(2) 0.021(2) -0.0055(18) -0.015(2)
C36 0.071(2) 0.073(3) 0.074(3) 0.005(2) -0.012(2) -0.021(2)
C37 0.061(2) 0.053(3) 0.058(2) -0.0030(17) -0.0020(15) -0.0069(17)
C38 0.0513(18) 0.071(3) 0.080(3) 0.004(2) -0.0035(19) -0.0091(17)

loop_
_atom_type_symbol
_atom_type_description
_atom_type_scat_dispersion_real
_atom_type_scat_dispersion_imag
_atom_type_scat_source
C C 0.0033 0.0016 'International Tables Vol C Tables 4.2.6.8 and 6.1.1.4'
H H 0.0000 0.0000 'International Tables Vol C Tables 4.2.6.8 and 6.1.1.4'
O O 0.0106 0.0060 'International Tables Vol C Tables 4.2.6.8 and 6.1.1.4'
N N 0.0061 0.0033 'International Tables Vol C Tables 4.2.6.8 and 6.1.1.4'

loop_
_geom_angle_atom_site_label_1
_geom_angle_atom_site_label_2
_geom_angle_atom_site_label_3
_geom_angle
C6 O1 C5 105.4(2)
C25 O3 C24 106.0(3)
C11 N1 C1 114.3(3)
C11 N1 C5 104.5(3)
C1 N1 C5 110.8(2)
C12 N2 C13 124.1(2)
C12 N2 C1 115.1(2)
C13 N2 C1 120.7(3)
C30 N3 C20 114.8(3)
C30 N3 C24 104.5(3)
C20 N3 C24 111.2(3)
C31 N4 C32 123.3(3)
C31 N4 C20 115.2(3)
C32 N4 C20 121.4(3)
N1 C1 N2 110.0(3)
N1 C1 C2 107.4(3)
N2 C1 C2 108.1(3)
N1 C1 H1 110.5
N2 C1 H1 109.6
C2 C1 H1 111.1
C1 C2 C3 108.8(3)
C1 C2 H2A 109.9
C3 C2 H2A 109.5
C1 C2 H2B 109.4
C3 C2 H2B 109.8
H2A C2 H2B 109.5
C4 C3 C2 108.3(3)
C4 C3 H3A 110.4
C2 C3 H3A 109.8
C4 C3 H3B 109.4
C2 C3 H3B 109.5
H3A C3 H3B 109.5
C12 C4 C3 108.4(3)
C12 C4 C5 107.1(3)
C3 C4 C5 109.5(3)
C12 C4 H4 112.3
C3 C4 H4 109.7
C5 C4 H4 109.7
N1 C5 O1 106.8(2)
N1 C5 C19 111.4(3)
O1 C5 C19 107.3(3)
N1 C5 C4 109.5(3)
O1 C5 C4 107.3(3)
C19 C5 C4 114.3(3)
C11 C6 O1 111.6(3)
C11 C6 C7 122.9(4)
O1 C6 C7 125.5(4)
C6 C7 C8 115.7(4)
C6 C7 H7 118.9
C8 C7 H7 125.4
C9 C8 C7 122.2(4)
C9 C8 H8 116.9
C7 C8 H8 120.8
C8 C9 C10 120.7(4)
C8 C9 H9 119.6
C10 C9 H9 119.6
C11 C10 C9 117.3(4)
C11 C10 H10 122.2
C9 C10 H10 120.5
C6 C11 C10 121.1(3)
C6 C11 N1 109.9(3)
C10 C11 N1 129.1(3)
O2 C12 N2 125.4(3)
O2 C12 C4 124.5(3)
N2 C12 C4 110.1(3)
C14 C13 C18 120.4(3)
C14 C13 N2 120.1(3)
C18 C13 N2 119.5(3)
C13 C14 C15 119.5(4)
C13 C14 H14 119.5
C15 C14 H14 121.1
C16 C15 C14 120.6(4)
C16 C15 H15 119.9
C14 C15 H15 119.5
C17 C16 C15 120.0(4)
C17 C16 H16 118.7
C15 C16 H16 121.3
C16 C17 C18 120.8(4)
C16 C17 H17 120.8
C18 C17 H17 118.4
C13 C18 C17 118.7(4)
C13 C18 H18 119.1
C17 C18 H18 122.2
C5 C19 H19A 109.5
C5 C19 H19B 109.5
H19A C19 H19B 109.5
C5 C19 H19C 109.5
H19A C19 H19C 109.5
H19B C19 H19C 109.5
N3 C20 N4 109.4(3)
N3 C20 C21 107.8(3)
N4 C20 C21 108.9(3)
N3 C20 H20 110.9
N4 C20 H20 109.2
C21 C20 H20 110.6
C20 C21 C22 108.1(3)
C20 C21 H21A 110.2
C22 C21 H21A 110.4
C20 C21 H21B 109.0
C22 C21 H21B 109.6
H21A C21 H21B 109.5
C21 C22 C23 108.7(3)
C21 C22 H22A 108.8
C23 C22 H22A 109.6
C21 C22 H22B 109.5
C23 C22 H22B 110.8
H22A C22 H22B 109.5
C31 C23 C24 107.8(3)
C31 C23 C22 108.2(3)
C24 C23 C22 108.8(3)
C31 C23 H23 111.9
C24 C23 H23 108.6
C22 C23 H23 111.4
O3 C24 N3 106.6(3)
O3 C24 C38 107.5(3)
N3 C24 C38 112.0(3)
O3 C24 C23 106.8(2)
N3 C24 C23 109.0(3)
C38 C24 C23 114.6(3)
C26 C25 O3 126.1(4)
C26 C25 C30 122.4(4)
O3 C25 C30 111.5(3)
C27 C26 C25 116.4(5)
C27 C26 H26 122.9
C25 C26 H26 120.6
C26 C27 C28 122.1(5)
C26 C27 H27 119.1
C28 C27 H27 118.8
C27 C28 C29 121.5(5)
C27 C28 H28 118.7
C29 C28 H28 119.7
C30 C29 C28 116.6(5)
C30 C29 H29 125.0
C28 C29 H29 118.4
C29 C30 C25 121.0(4)
C29 C30 N3 129.4(4)
C25 C30 N3 109.6(3)
O4 C31 N4 125.3(3)
O4 C31 C23 124.3(3)
N4 C31 C23 110.3(3)
C37 C32 C33 120.6(3)
C37 C32 N4 119.9(3)
C33 C32 N4 119.4(3)
C34 C33 C32 119.2(4)
C34 C33 H33 121.5
C32 C33 H33 119.3
C33 C34 C35 120.4(4)
C33 C34 H34 120.2
C35 C34 H34 119.3
C36 C35 C34 120.5(4)
C36 C35 H35 118.7
C34 C35 H35 120.8
C35 C36 C37 119.0(4)
C35 C36 H36 118.6
C37 C36 H36 122.4
C32 C37 C36 120.3(4)
C32 C37 H37 120.0
C36 C37 H37 119.7
C24 C38 H38A 109.5
C24 C38 H38B 109.5
H38A C38 H38B 109.5
C24 C38 H38C 109.5
H38A C38 H38C 109.5
H38B C38 H38C 109.5

loop_
_geom_bond_atom_site_label_1
_geom_bond_atom_site_label_2
_geom_bond_distance
O1 C6 1.382(4)
O1 C5 1.475(4)
O2 C12 1.221(4)
O3 C25 1.376(5)
O3 C24 1.471(4)
O4 C31 1.223(4)
N1 C11 1.431(4)
N1 C1 1.463(4)
N1 C5 1.465(5)
N2 C12 1.345(4)
N2 C13 1.434(4)
N2 C1 1.491(4)
N3 C30 1.427(5)
N3 C20 1.470(5)
N3 C24 1.475(4)
N4 C31 1.350(4)
N4 C32 1.438(4)
N4 C20 1.483(4)
C1 C2 1.527(5)
C1 H1 0.9600
C2 C3 1.531(6)
C2 H2A 0.9599
C2 H2B 0.9600
C3 C4 1.527(5)
C3 H3A 0.9600
C3 H3B 0.9600
C4 C12 1.520(4)
C4 C5 1.534(5)
C4 H4 0.9600
C5 C19 1.513(4)
C6 C11 1.365(5)
C6 C7 1.381(5)
C7 C8 1.390(7)
C7 H7 0.9600
C8 C9 1.366(7)
C8 H8 0.9600
C9 C10 1.402(6)
C9 H9 0.9600
C10 C11 1.372(5)
C10 H10 0.9600
C13 C14 1.379(5)
C13 C18 1.389(5)
C14 C15 1.374(5)
C14 H14 0.9600
C15 C16 1.378(6)
C15 H15 0.9600
C16 C17 1.358(7)
C16 H16 0.9600
C17 C18 1.393(6)
C17 H17 0.9600
C18 H18 0.9600
C19 H19A 0.9600
C19 H19B 0.9600
C19 H19C 0.9600
C20 C21 1.517(5)
C20 H20 0.9600
C21 C22 1.546(6)
C21 H21A 0.9600
C21 H21B 0.9601
C22 C23 1.533(5)
C22 H22A 0.9600
C22 H22B 0.9601
C23 C31 1.515(5)
C23 C24 1.536(5)
C23 H23 0.9599
C24 C38 1.516(5)
C25 C26 1.376(5)
C25 C30 1.376(6)
C26 C27 1.386(8)
C26 H26 0.9599
C27 C28 1.348(9)
C27 H27 0.9599
C28 C29 1.411(8)
C28 H28 0.9599
C29 C30 1.376(6)
C29 H29 0.9600
C32 C37 1.360(6)
C32 C33 1.394(5)
C33 C34 1.374(6)
C33 H33 0.9600
C34 C35 1.382(8)
C34 H34 0.9600
C35 C36 1.378(7)
C35 H35 0.9599
C36 C37 1.402(6)
C36 H36 0.9600
C37 H37 0.9600
C38 H38A 0.9600
C38 H38B 0.9600
C38 H38C 0.9600
